data_4317072
loop_
_publ_author_name
'Titel Jurca'
'Ilia Korobkov'
'Glenn P. A. Yap'
'Serge I. Gorelsky'
'Darrin S. Richeson'

_publ_section_title
;
 Harnessing Low-Valent Metal Centers through Non-Bonding Orbital
 Interactions
;
_journal_name_full 'Inorganic Chemistry'
_journal_page_first 10635
_journal_page_last 10641
_journal_paper_doi 10.1021/ic1016438
_journal_volume 49
_journal_year 2010
_chemical_formula_sum 'C40 H39 F3 In N3 O3 S'
_chemical_formula_weight 813.62
_chemical_name_systematic
;

 ?

;
_space_group_IT_number 14
_symmetry_cell_setting monoclinic
_symmetry_space_group_name_Hall '-P 2ybc'
_symmetry_space_group_name_H-M 'P 1 21/c 1'
_atom_sites_solution_hydrogens geom
_atom_sites_solution_primary direct
_atom_sites_solution_secondary difmap
_audit_creation_method SHELXL-97
_cell_angle_alpha 90.00
_cell_angle_beta 96.459(6)
_cell_angle_gamma 90.00
_cell_formula_units_Z 4
_cell_length_a 8.894(3)
_cell_length_b 15.832(5)
_cell_length_c 26.407(8)
_cell_measurement_reflns_used 4317
_cell_measurement_temperature 200(2)
_cell_measurement_theta_max 21.87
_cell_measurement_theta_min 2.30
_cell_volume 3695(2)
_computing_cell_refinement 'SMART, Bruker (2000)'
_computing_data_collection 'SMART, Bruker (2000)'
_computing_data_reduction 'XPREP, Bruker (2000)'
_computing_molecular_graphics 'SHELXTL, Bruker (2000)'
_computing_publication_material 'SHELXTL, Bruker (2000)'
_computing_structure_refinement 'SHELXL-97 (Sheldrick, 1997)'
_computing_structure_solution 'SHELXS-97 (Sheldrick, 1990)'
_diffrn_ambient_temperature 200(2)
_diffrn_measured_fraction_theta_full 0.966
_diffrn_measured_fraction_theta_max 0.966
_diffrn_measurement_device_type 'CCD area detector'
_diffrn_measurement_method 'phi and omega scans'
_diffrn_radiation_monochromator graphite
_diffrn_radiation_source 'fine-focus sealed tube'
_diffrn_radiation_type MoK\a
_diffrn_radiation_wavelength 0.71073
_diffrn_reflns_av_R_equivalents 0.2152
_diffrn_reflns_av_sigmaI/netI 0.1640
_diffrn_reflns_limit_h_max 9
_diffrn_reflns_limit_h_min -9
_diffrn_reflns_limit_k_max 16
_diffrn_reflns_limit_k_min -16
_diffrn_reflns_limit_l_max 25
_diffrn_reflns_limit_l_min -27
_diffrn_reflns_number 19362
_diffrn_reflns_theta_full 22.15
_diffrn_reflns_theta_max 22.15
_diffrn_reflns_theta_min 1.50
_diffrn_standards_decay_% <1
_exptl_absorpt_coefficient_mu 0.753
_exptl_absorpt_correction_T_max 0.9492
_exptl_absorpt_correction_T_min 0.9019
_exptl_absorpt_correction_type multi-scan
_exptl_absorpt_process_details 'SADABS, Bruker (2000)'
_exptl_crystal_colour red
_exptl_crystal_density_diffrn 1.463
_exptl_crystal_density_meas ?
_exptl_crystal_density_method 'not measured'
_exptl_crystal_description block
_exptl_crystal_F_000 1664
_exptl_crystal_size_max 0.14
_exptl_crystal_size_mid 0.10
_exptl_crystal_size_min 0.07
_refine_diff_density_max 1.108
_refine_diff_density_min -0.598
_refine_diff_density_rms 0.126
_refine_ls_extinction_method none
_refine_ls_goodness_of_fit_ref 1.027
_refine_ls_hydrogen_treatment constr
_refine_ls_matrix_type full
_refine_ls_number_parameters 460
_refine_ls_number_reflns 4464
_refine_ls_number_restraints 0
_refine_ls_restrained_S_all 1.027
_refine_ls_R_factor_all 0.1393
_refine_ls_R_factor_gt 0.0706
_refine_ls_shift/su_max 0.001
_refine_ls_shift/su_mean 0.001
_refine_ls_structure_factor_coef Fsqd
_refine_ls_weighting_details 'calc w=1/[\s^2^(Fo^2^)+(0.0457P)^2^]'
_refine_ls_weighting_scheme calc
_refine_ls_wR_factor_gt 0.1369
_refine_ls_wR_factor_ref 0.1625
_reflns_number_gt 2536
_reflns_number_total 4464
_reflns_threshold_expression >2sigma(I)
_cod_data_source_file ic1016438_si_001_2.cif
_cod_data_source_block dr31
_cod_depositor_comments
;
The following automatic conversions were performed:

'_symmetry_cell_setting' value 'Monoclinic' changed to 'monoclinic'
according to the built-in table from CIF Core dictionary named
'cif_core.dic' version 2.4.1 from 2010-06-29.

Automatic conversion script
Id: cif_fix_values 1646 2011-03-28 12:23:43Z adriana 

The following automatic conversions were performed:

'_exptl_crystal_density_meas' value 'n/a' was changed to '?' - the
value is perceived as not measured.

Automatic conversion script
Id: cif_fix_values 3008 2015-01-20 13:52:24Z robertas 
;
_cod_database_code 4317072

loop_
_symmetry_equiv_pos_as_xyz
'x, y, z'
'-x, y+1/2, -z+1/2'
'-x, -y, -z'
'x, -y-1/2, z-1/2'

loop_
_atom_site_label
_atom_site_type_symbol
_atom_site_fract_x
_atom_site_fract_y
_atom_site_fract_z
_atom_site_U_iso_or_equiv
_atom_site_adp_type
_atom_site_occupancy
_atom_site_symmetry_multiplicity
_atom_site_calc_flag
_atom_site_refinement_flags
_atom_site_disorder_assembly
_atom_site_disorder_group
In1 In 0.25928(8) 0.14388(5) 0.78083(3) 0.0313(3) Uani 1 1 d . . .
N1 N 0.1901(9) 0.1312(5) 0.6777(3) 0.025(2) Uani 1 1 d . . .
N2 N -0.0138(8) 0.1228(4) 0.7491(3) 0.020(2) Uani 1 1 d . . .
N3 N 0.0756(9) 0.1313(5) 0.8522(3) 0.027(2) Uani 1 1 d . . .
C1 C -0.0090(11) 0.1160(6) 0.6065(4) 0.027(3) Uani 1 1 d . . .
C2 C -0.0079(12) 0.1854(8) 0.5751(4) 0.049(3) Uani 1 1 d . . .
H2A H 0.0363 0.2367 0.5882 0.059 Uiso 1 1 calc R . .
C3 C -0.0699(14) 0.1813(9) 0.5253(5) 0.062(4) Uani 1 1 d . . .
H3A H -0.0714 0.2301 0.5043 0.074 Uiso 1 1 calc R . .
C4 C -0.1298(13) 0.1067(10) 0.5057(4) 0.049(4) Uani 1 1 d . . .
H4A H -0.1683 0.1033 0.4707 0.059 Uiso 1 1 calc R . .
C5 C -0.1346(13) 0.0370(8) 0.5364(5) 0.052(4) Uani 1 1 d . . .
H5A H -0.1811 -0.0136 0.5233 0.062 Uiso 1 1 calc R . .
C6 C -0.0718(12) 0.0408(7) 0.5862(4) 0.039(3) Uani 1 1 d . . .
H6A H -0.0711 -0.0081 0.6071 0.046 Uiso 1 1 calc R . .
C7 C 0.0515(11) 0.1219(6) 0.6614(4) 0.022(2) Uani 1 1 d . . .
C8 C -0.0645(11) 0.1221(5) 0.6982(3) 0.022(3) Uani 1 1 d . . .
C9 C -0.2169(11) 0.1244(6) 0.6813(4) 0.030(3) Uani 1 1 d . . .
H9A H -0.2492 0.1239 0.6457 0.036 Uiso 1 1 calc R . .
C10 C -0.3178(12) 0.1273(6) 0.7141(4) 0.037(3) Uani 1 1 d . . .
H10A H -0.4226 0.1277 0.7020 0.044 Uiso 1 1 calc R . .
C11 C -0.2723(11) 0.1296(6) 0.7665(4) 0.031(3) Uani 1 1 d . . .
H11A H -0.3445 0.1332 0.7903 0.037 Uiso 1 1 calc R . .
C12 C -0.1187(10) 0.1264(5) 0.7826(3) 0.017(2) Uani 1 1 d . . .
C13 C -0.0664(12) 0.1236(5) 0.8385(4) 0.023(3) Uani 1 1 d . . .
C14 C -0.1878(12) 0.1171(7) 0.8732(4) 0.029(3) Uani 1 1 d . . .
C15 C -0.2179(12) 0.1882(8) 0.9022(4) 0.044(3) Uani 1 1 d . . .
H15A H -0.1587 0.2381 0.9016 0.053 Uiso 1 1 calc R . .
C16 C -0.3394(15) 0.1833(9) 0.9326(4) 0.063(4) Uani 1 1 d . . .
H16A H -0.3617 0.2303 0.9529 0.076 Uiso 1 1 calc R . .
C17 C -0.4248(13) 0.1114(10) 0.9329(5) 0.062(5) Uani 1 1 d . . .
H17A H -0.5055 0.1087 0.9536 0.074 Uiso 1 1 calc R . .
C18 C -0.3949(13) 0.0434(9) 0.9038(4) 0.051(4) Uani 1 1 d . . .
H18A H -0.4559 -0.0059 0.9037 0.061 Uiso 1 1 calc R . .
C19 C -0.2744(13) 0.0465(7) 0.8742(4) 0.045(3) Uani 1 1 d . . .
H19A H -0.2526 -0.0013 0.8546 0.054 Uiso 1 1 calc R . .
C20 C 0.2990(10) 0.1324(7) 0.6416(3) 0.025(3) Uani 1 1 d . . .
C21 C 0.3580(12) 0.2090(7) 0.6282(4) 0.035(3) Uani 1 1 d . . .
C22 C 0.4613(12) 0.2111(8) 0.5912(4) 0.044(3) Uani 1 1 d . . .
H22A H 0.4994 0.2638 0.5812 0.053 Uiso 1 1 calc R . .
C23 C 0.5072(12) 0.1380(10) 0.5697(4) 0.054(4) Uani 1 1 d . . .
H23A H 0.5762 0.1396 0.5447 0.065 Uiso 1 1 calc R . .
C24 C 0.4493(13) 0.0598(9) 0.5854(4) 0.051(3) Uani 1 1 d . . .
H24A H 0.4798 0.0092 0.5702 0.062 Uiso 1 1 calc R . .
C25 C 0.3502(12) 0.0547(8) 0.6222(4) 0.036(3) Uani 1 1 d . . .
C26 C 0.3214(13) 0.2900(8) 0.6538(4) 0.050(3) Uani 1 1 d . . .
H26A H 0.2834 0.3310 0.6270 0.060 Uiso 1 1 calc R . .
H26B H 0.2379 0.2788 0.6747 0.060 Uiso 1 1 calc R . .
C27 C 0.4495(14) 0.3309(9) 0.6873(6) 0.085(5) Uani 1 1 d . . .
H27A H 0.4136 0.3832 0.7018 0.128 Uiso 1 1 calc R . .
H27B H 0.5324 0.3439 0.6671 0.128 Uiso 1 1 calc R . .
H27C H 0.4858 0.2922 0.7150 0.128 Uiso 1 1 calc R . .
C28 C 0.3101(13) -0.0299(8) 0.6416(4) 0.054(4) Uani 1 1 d . . .
H28A H 0.3043 -0.0712 0.6133 0.064 Uiso 1 1 calc R . .
H28B H 0.2092 -0.0268 0.6539 0.064 Uiso 1 1 calc R . .
C29 C 0.4247(14) -0.0600(9) 0.6845(5) 0.078(4) Uani 1 1 d . . .
H29A H 0.3939 -0.1153 0.6964 0.116 Uiso 1 1 calc R . .
H29B H 0.4302 -0.0194 0.7127 0.116 Uiso 1 1 calc R . .
H29C H 0.5243 -0.0648 0.6722 0.116 Uiso 1 1 calc R . .
C30 C 0.1306(11) 0.1279(7) 0.9064(4) 0.028(3) Uani 1 1 d . . .
C31 C 0.1701(12) 0.2018(7) 0.9316(4) 0.039(3) Uani 1 1 d . . .
C32 C 0.2206(12) 0.1973(8) 0.9828(5) 0.046(3) Uani 1 1 d . . .
H32A H 0.2519 0.2474 1.0008 0.056 Uiso 1 1 calc R . .
C33 C 0.2264(13) 0.1219(9) 1.0080(4) 0.050(4) Uani 1 1 d . . .
H33A H 0.2571 0.1199 1.0436 0.060 Uiso 1 1 calc R . .
C34 C 0.1880(13) 0.0498(8) 0.9818(4) 0.044(3) Uani 1 1 d . . .
H34A H 0.1939 -0.0023 0.9997 0.053 Uiso 1 1 calc R . .
C35 C 0.1415(12) 0.0492(7) 0.9310(4) 0.037(3) Uani 1 1 d . . .
C36 C 0.1673(14) 0.2852(7) 0.9049(4) 0.050(4) Uani 1 1 d . . .
H36A H 0.1317 0.2758 0.8685 0.060 Uiso 1 1 calc R . .
H36B H 0.0919 0.3217 0.9191 0.060 Uiso 1 1 calc R . .
C37 C 0.3148(16) 0.3321(9) 0.9083(7) 0.110(6) Uani 1 1 d . . .
H37A H 0.3003 0.3855 0.8896 0.165 Uiso 1 1 calc R . .
H37B H 0.3900 0.2977 0.8933 0.165 Uiso 1 1 calc R . .
H37C H 0.3502 0.3436 0.9441 0.165 Uiso 1 1 calc R . .
C38 C 0.1079(14) -0.0317(7) 0.9023(4) 0.059(4) Uani 1 1 d . . .
H38A H 0.0031 -0.0487 0.9067 0.071 Uiso 1 1 calc R . .
H38B H 0.1111 -0.0201 0.8656 0.071 Uiso 1 1 calc R . .
C39 C 0.2059(19) -0.1023(9) 0.9162(7) 0.130(8) Uani 1 1 d . . .
H39A H 0.1723 -0.1512 0.8952 0.196 Uiso 1 1 calc R . .
H39B H 0.2023 -0.1159 0.9522 0.196 Uiso 1 1 calc R . .
H39C H 0.3098 -0.0877 0.9106 0.196 Uiso 1 1 calc R . .
O1 O 0.1575(8) 0.2930(4) 0.7709(3) 0.048(2) Uani 1 1 d . . .
O2 O 0.1464(11) 0.4270(5) 0.7204(3) 0.084(3) Uani 1 1 d . . .
O3 O 0.0946(12) 0.4245(5) 0.8095(3) 0.090(3) Uani 1 1 d . . .
S1 S 0.0980(4) 0.3787(2) 0.76348(14) 0.0624(11) Uani 1 1 d . . .
C40 C -0.0949(17) 0.3628(10) 0.7409(7) 0.078(5) Uani 1 1 d . . .
F1 F -0.1101(11) 0.3178(5) 0.6991(4) 0.121(4) Uani 1 1 d . . .
F2 F -0.1612(11) 0.3195(6) 0.7786(5) 0.142(4) Uani 1 1 d . . .
F3 F -0.1659(9) 0.4354(5) 0.7324(3) 0.095(3) Uani 1 1 d . . .

loop_
_atom_site_aniso_label
_atom_site_aniso_U_11
_atom_site_aniso_U_22
_atom_site_aniso_U_33
_atom_site_aniso_U_23
_atom_site_aniso_U_13
_atom_site_aniso_U_12
In1 0.0237(4) 0.0392(5) 0.0314(5) 0.0002(5) 0.0056(3) 0.0017(5)
N1 0.020(5) 0.034(6) 0.021(5) -0.004(4) -0.004(4) -0.005(4)
N2 0.022(5) 0.012(5) 0.027(5) 0.004(4) 0.008(4) 0.000(4)
N3 0.023(5) 0.037(6) 0.022(5) -0.001(4) 0.002(4) 0.001(4)
C1 0.027(7) 0.036(8) 0.018(6) -0.002(5) 0.005(5) 0.002(5)
C2 0.042(8) 0.068(10) 0.035(8) 0.006(7) -0.001(6) -0.014(7)
C3 0.050(9) 0.091(12) 0.043(9) 0.040(8) 0.003(7) -0.015(8)
C4 0.025(7) 0.105(13) 0.019(7) -0.009(8) 0.010(6) 0.010(8)
C5 0.046(9) 0.058(10) 0.052(9) -0.018(8) 0.010(7) 0.005(7)
C6 0.044(8) 0.046(8) 0.024(7) -0.012(6) -0.002(6) 0.011(6)
C7 0.016(6) 0.023(7) 0.027(6) 0.009(5) 0.003(5) 0.010(5)
C8 0.029(7) 0.019(7) 0.017(6) 0.004(4) -0.001(5) 0.005(5)
C9 0.020(6) 0.049(9) 0.017(6) -0.004(5) -0.012(5) -0.003(5)
C10 0.026(6) 0.051(9) 0.029(7) -0.006(6) -0.011(6) -0.018(6)
C11 0.022(7) 0.028(7) 0.042(8) 0.009(5) 0.009(5) 0.004(5)
C12 0.028(6) 0.009(6) 0.016(5) -0.005(4) 0.002(5) -0.002(4)
C13 0.039(7) 0.008(6) 0.023(6) 0.000(4) 0.009(6) 0.003(5)
C14 0.030(7) 0.043(8) 0.015(6) 0.006(5) 0.004(5) 0.001(6)
C15 0.034(7) 0.064(9) 0.038(7) -0.014(7) 0.012(6) -0.005(6)
C16 0.044(9) 0.108(13) 0.043(8) -0.030(8) 0.027(7) 0.014(8)
C17 0.016(7) 0.132(15) 0.040(8) 0.006(9) 0.010(6) -0.009(8)
C18 0.041(9) 0.074(11) 0.039(8) 0.021(7) 0.013(7) -0.010(7)
C19 0.047(8) 0.035(8) 0.055(8) 0.004(6) 0.013(7) 0.002(6)
C20 0.006(5) 0.045(8) 0.022(6) 0.005(6) -0.009(5) -0.007(6)
C21 0.030(7) 0.041(9) 0.033(7) 0.010(6) -0.003(6) 0.001(6)
C22 0.032(8) 0.074(10) 0.027(7) 0.015(7) 0.005(6) 0.012(7)
C23 0.032(7) 0.106(12) 0.025(7) 0.009(8) 0.013(6) 0.011(9)
C24 0.043(8) 0.070(11) 0.040(8) -0.011(7) -0.003(7) 0.003(7)
C25 0.022(7) 0.059(10) 0.031(7) -0.005(6) 0.015(6) 0.006(6)
C26 0.045(8) 0.051(9) 0.053(8) 0.009(7) 0.005(7) -0.017(7)
C27 0.046(9) 0.086(13) 0.120(13) -0.022(9) -0.010(9) 0.005(8)
C28 0.051(9) 0.061(10) 0.051(8) -0.012(7) 0.016(7) -0.002(7)
C29 0.063(10) 0.089(12) 0.078(11) 0.035(9) -0.001(9) 0.001(8)
C30 0.026(6) 0.036(8) 0.022(6) -0.002(6) 0.003(5) -0.003(5)
C31 0.045(8) 0.048(9) 0.025(7) -0.003(6) 0.004(6) -0.011(6)
C32 0.045(8) 0.049(9) 0.048(9) -0.018(7) 0.015(7) -0.003(7)
C33 0.050(8) 0.079(12) 0.019(6) 0.000(7) 0.002(6) 0.011(7)
C34 0.061(9) 0.049(9) 0.021(7) 0.009(6) 0.000(6) 0.005(7)
C35 0.042(8) 0.042(8) 0.027(7) 0.004(6) 0.011(6) 0.022(6)
C36 0.080(10) 0.050(9) 0.016(6) -0.018(6) -0.011(6) -0.016(7)
C37 0.067(11) 0.088(14) 0.172(18) 0.039(12) -0.003(11) -0.024(9)
C38 0.083(11) 0.043(9) 0.051(8) 0.013(7) 0.009(8) 0.025(8)
C39 0.133(16) 0.070(13) 0.170(19) -0.036(12) -0.061(14) 0.038(11)
O1 0.069(6) 0.010(5) 0.066(6) 0.007(4) 0.006(4) 0.007(4)
O2 0.124(8) 0.045(6) 0.095(7) 0.039(5) 0.063(6) -0.012(5)
O3 0.181(10) 0.041(6) 0.042(6) -0.026(5) -0.010(6) 0.006(6)
S1 0.074(3) 0.040(2) 0.072(2) -0.0068(19) 0.005(2) 0.0027(19)
C40 0.078(11) 0.036(10) 0.119(14) -0.008(11) 0.009(11) 0.028(10)
F1 0.153(9) 0.057(6) 0.136(8) -0.016(6) -0.060(7) 0.016(6)
F2 0.117(8) 0.078(7) 0.250(13) 0.036(7) 0.103(9) -0.005(6)
F3 0.081(6) 0.049(6) 0.156(8) 0.006(5) 0.014(6) 0.016(5)

loop_
_atom_type_symbol
_atom_type_description
_atom_type_scat_dispersion_real
_atom_type_scat_dispersion_imag
_atom_type_scat_source
C C 0.0033 0.0016 'International Tables Vol C Tables 4.2.6.8 and 6.1.1.4'
H H 0.0000 0.0000 'International Tables Vol C Tables 4.2.6.8 and 6.1.1.4'
N N 0.0061 0.0033 'International Tables Vol C Tables 4.2.6.8 and 6.1.1.4'
O O 0.0106 0.0060 'International Tables Vol C Tables 4.2.6.8 and 6.1.1.4'
F F 0.0171 0.0103 'International Tables Vol C Tables 4.2.6.8 and 6.1.1.4'
S S 0.1246 0.1234 'International Tables Vol C Tables 4.2.6.8 and 6.1.1.4'
In In -0.7276 1.3100 'International Tables Vol C Tables 4.2.6.8 and 6.1.1.4'

loop_
_geom_angle_atom_site_label_1
_geom_angle_atom_site_label_2
_geom_angle_atom_site_label_3
_geom_angle
_geom_angle_site_symmetry_1
_geom_angle_site_symmetry_3
_geom_angle_publ_flag
N2 In1 O1 76.6(2) . . ?
N2 In1 N3 64.7(2) . . ?
O1 In1 N3 84.4(2) . . ?
C7 N1 C20 118.7(8) . . ?
C8 N2 C12 117.7(7) . . ?
C8 N2 In1 122.0(6) . . ?
C12 N2 In1 119.3(6) . . ?
C13 N3 C30 119.0(8) . . ?
C13 N3 In1 118.4(6) . . ?
C30 N3 In1 122.5(6) . . ?
C2 C1 C6 118.6(10) . . ?
C2 C1 C7 120.6(10) . . ?
C6 C1 C7 120.7(9) . . ?
C1 C2 C3 120.7(12) . . ?
C4 C3 C2 120.1(12) . . ?
C5 C4 C3 120.3(12) . . ?
C4 C5 C6 119.7(12) . . ?
C5 C6 C1 120.5(11) . . ?
N1 C7 C1 124.6(8) . . ?
N1 C7 C8 119.6(9) . . ?
C1 C7 C8 115.7(8) . . ?
N2 C8 C9 121.5(9) . . ?
N2 C8 C7 117.6(8) . . ?
C9 C8 C7 120.9(9) . . ?
C10 C9 C8 120.3(9) . . ?
C9 C10 C11 120.6(9) . . ?
C10 C11 C12 118.0(9) . . ?
N2 C12 C11 121.8(8) . . ?
N2 C12 C13 118.7(8) . . ?
C11 C12 C13 119.4(9) . . ?
N3 C13 C14 126.2(9) . . ?
N3 C13 C12 117.6(8) . . ?
C14 C13 C12 116.1(9) . . ?
C19 C14 C15 120.3(10) . . ?
C19 C14 C13 121.2(10) . . ?
C15 C14 C13 118.3(9) . . ?
C14 C15 C16 118.0(11) . . ?
C17 C16 C15 120.5(12) . . ?
C18 C17 C16 120.5(12) . . ?
C17 C18 C19 119.8(12) . . ?
C14 C19 C18 120.8(11) . . ?
C21 C20 N1 119.1(10) . . ?
C21 C20 C25 121.2(9) . . ?
N1 C20 C25 119.6(9) . . ?
C20 C21 C22 119.4(11) . . ?
C20 C21 C26 121.7(10) . . ?
C22 C21 C26 118.8(11) . . ?
C23 C22 C21 121.0(12) . . ?
C22 C23 C24 118.6(10) . . ?
C25 C24 C23 122.5(11) . . ?
C24 C25 C20 117.1(11) . . ?
C24 C25 C28 119.3(11) . . ?
C20 C25 C28 123.5(9) . . ?
C27 C26 C21 116.3(10) . . ?
C25 C28 C29 111.9(10) . . ?
C31 C30 C35 122.2(10) . . ?
C31 C30 N3 118.8(10) . . ?
C35 C30 N3 119.0(9) . . ?
C30 C31 C32 118.0(11) . . ?
C30 C31 C36 122.3(10) . . ?
C32 C31 C36 119.7(11) . . ?
C33 C32 C31 121.0(11) . . ?
C32 C33 C34 119.5(11) . . ?
C35 C34 C33 122.7(11) . . ?
C34 C35 C30 116.6(11) . . ?
C34 C35 C38 121.7(11) . . ?
C30 C35 C38 121.6(10) . . ?
C37 C36 C31 116.1(11) . . ?
C39 C38 C35 117.0(12) . . ?
S1 O1 In1 178.3(5) . . ?
O3 S1 O1 113.7(5) . . ?
O3 S1 O2 115.5(6) . . ?
O1 S1 O2 116.9(5) . . ?
O3 S1 C40 104.4(7) . . ?
O1 S1 C40 103.7(6) . . ?
O2 S1 C40 99.8(7) . . ?
F1 C40 F3 109.3(14) . . ?
F1 C40 F2 108.9(14) . . ?
F3 C40 F2 108.5(12) . . ?
F1 C40 S1 111.4(10) . . ?
F3 C40 S1 111.1(12) . . ?
F2 C40 S1 107.5(11) . . ?

loop_
_geom_bond_atom_site_label_1
_geom_bond_atom_site_label_2
_geom_bond_distance
_geom_bond_site_symmetry_2
_geom_bond_publ_flag
In1 N2 2.501(8) . ?
In1 O1 2.532(7) . ?
In1 N3 2.636(7) . ?
N1 C7 1.268(11) . ?
N1 C20 1.433(11) . ?
N2 C8 1.368(11) . ?
N2 C12 1.357(10) . ?
N3 C13 1.280(12) . ?
N3 C30 1.461(12) . ?
C1 C2 1.376(14) . ?
C1 C6 1.395(13) . ?
C1 C7 1.491(13) . ?
C2 C3 1.369(15) . ?
C3 C4 1.372(16) . ?
C4 C5 1.373(15) . ?
C5 C6 1.370(14) . ?
C7 C8 1.496(12) . ?
C8 C9 1.379(12) . ?
C9 C10 1.317(13) . ?
C10 C11 1.397(13) . ?
C11 C12 1.386(12) . ?
C12 C13 1.497(12) . ?
C13 C14 1.496(13) . ?
C14 C19 1.359(13) . ?
C14 C15 1.405(14) . ?
C15 C16 1.418(15) . ?
C16 C17 1.370(16) . ?
C17 C18 1.366(16) . ?
C18 C19 1.397(14) . ?
C20 C21 1.384(13) . ?
C20 C25 1.427(14) . ?
C21 C22 1.414(14) . ?
C21 C26 1.502(15) . ?
C22 C23 1.372(15) . ?
C23 C24 1.421(16) . ?
C24 C25 1.385(14) . ?
C25 C28 1.492(15) . ?
C26 C27 1.509(15) . ?
C28 C29 1.513(15) . ?
C30 C31 1.373(13) . ?
C30 C35 1.403(13) . ?
C31 C32 1.377(15) . ?
C31 C36 1.496(14) . ?
C32 C33 1.364(14) . ?
C33 C34 1.359(14) . ?
C34 C35 1.359(14) . ?
C35 C38 1.500(15) . ?
C36 C37 1.501(16) . ?
C38 C39 1.439(16) . ?
O1 S1 1.460(7) . ?
O2 S1 1.475(7) . ?
O3 S1 1.418(8) . ?
S1 C40 1.770(16) . ?
C40 F1 1.307(16) . ?
C40 F3 1.318(14) . ?
C40 F2 1.393(16) . ?

loop_
_geom_torsion_atom_site_label_1
_geom_torsion_atom_site_label_2
_geom_torsion_atom_site_label_3
_geom_torsion_atom_site_label_4
_geom_torsion
_geom_torsion_site_symmetry_1
_geom_torsion_site_symmetry_2
_geom_torsion_site_symmetry_3
_geom_torsion_site_symmetry_4
_geom_torsion_publ_flag
O1 In1 N2 C8 86.8(6) . . . . ?
N3 In1 N2 C8 176.9(7) . . . . ?
O1 In1 N2 C12 -81.8(6) . . . . ?
N3 In1 N2 C12 8.3(5) . . . . ?
N2 In1 N3 C13 -2.6(6) . . . . ?
O1 In1 N3 C13 75.2(7) . . . . ?
N2 In1 N3 C30 173.7(8) . . . . ?
O1 In1 N3 C30 -108.5(7) . . . . ?
C6 C1 C2 C3 1.3(16) . . . . ?
C7 C1 C2 C3 -176.9(10) . . . . ?
C1 C2 C3 C4 -2.0(18) . . . . ?
C2 C3 C4 C5 3.1(18) . . . . ?
C3 C4 C5 C6 -3.5(17) . . . . ?
C4 C5 C6 C1 2.8(16) . . . . ?
C2 C1 C6 C5 -1.7(15) . . . . ?
C7 C1 C6 C5 176.5(9) . . . . ?
C20 N1 C7 C1 -3.1(14) . . . . ?
C20 N1 C7 C8 -178.8(8) . . . . ?
C2 C1 C7 N1 -69.3(13) . . . . ?
C6 C1 C7 N1 112.6(11) . . . . ?
C2 C1 C7 C8 106.5(11) . . . . ?
C6 C1 C7 C8 -71.6(11) . . . . ?
C12 N2 C8 C9 -0.4(12) . . . . ?
In1 N2 C8 C9 -169.2(7) . . . . ?
C12 N2 C8 C7 177.5(7) . . . . ?
In1 N2 C8 C7 8.7(10) . . . . ?
N1 C7 C8 N2 -7.4(12) . . . . ?
C1 C7 C8 N2 176.5(8) . . . . ?
N1 C7 C8 C9 170.5(9) . . . . ?
C1 C7 C8 C9 -5.6(13) . . . . ?
N2 C8 C9 C10 0.0(15) . . . . ?
C7 C8 C9 C10 -177.9(9) . . . . ?
C8 C9 C10 C11 1.2(15) . . . . ?
C9 C10 C11 C12 -1.8(15) . . . . ?
C8 N2 C12 C11 -0.2(12) . . . . ?
In1 N2 C12 C11 168.8(7) . . . . ?
C8 N2 C12 C13 177.5(7) . . . . ?
In1 N2 C12 C13 -13.4(9) . . . . ?
C10 C11 C12 N2 1.3(14) . . . . ?
C10 C11 C12 C13 -176.5(8) . . . . ?
C30 N3 C13 C14 4.6(14) . . . . ?
In1 N3 C13 C14 -178.9(7) . . . . ?
C30 N3 C13 C12 -179.3(8) . . . . ?
In1 N3 C13 C12 -2.8(10) . . . . ?
N2 C12 C13 N3 10.7(12) . . . . ?
C11 C12 C13 N3 -171.5(9) . . . . ?
N2 C12 C13 C14 -172.8(8) . . . . ?
C11 C12 C13 C14 5.0(12) . . . . ?
N3 C13 C14 C19 -116.7(12) . . . . ?
C12 C13 C14 C19 67.2(12) . . . . ?
N3 C13 C14 C15 67.8(13) . . . . ?
C12 C13 C14 C15 -108.4(10) . . . . ?
C19 C14 C15 C16 0.6(16) . . . . ?
C13 C14 C15 C16 176.1(10) . . . . ?
C14 C15 C16 C17 -0.6(17) . . . . ?
C15 C16 C17 C18 -0.4(19) . . . . ?
C16 C17 C18 C19 1.3(19) . . . . ?
C15 C14 C19 C18 0.3(16) . . . . ?
C13 C14 C19 C18 -175.1(9) . . . . ?
C17 C18 C19 C14 -1.3(17) . . . . ?
C7 N1 C20 C21 102.4(10) . . . . ?
C7 N1 C20 C25 -80.7(11) . . . . ?
N1 C20 C21 C22 -177.7(8) . . . . ?
C25 C20 C21 C22 5.5(14) . . . . ?
N1 C20 C21 C26 5.4(14) . . . . ?
C25 C20 C21 C26 -171.4(10) . . . . ?
C20 C21 C22 C23 -2.0(15) . . . . ?
C26 C21 C22 C23 175.0(10) . . . . ?
C21 C22 C23 C24 -0.3(16) . . . . ?
C22 C23 C24 C25 -0.9(16) . . . . ?
C23 C24 C25 C20 4.2(16) . . . . ?
C23 C24 C25 C28 -172.1(10) . . . . ?
C21 C20 C25 C24 -6.5(14) . . . . ?
N1 C20 C25 C24 176.7(9) . . . . ?
C21 C20 C25 C28 169.6(10) . . . . ?
N1 C20 C25 C28 -7.2(15) . . . . ?
C20 C21 C26 C27 111.2(12) . . . . ?
C22 C21 C26 C27 -65.7(14) . . . . ?
C24 C25 C28 C29 85.2(13) . . . . ?
C20 C25 C28 C29 -90.9(13) . . . . ?
C13 N3 C30 C31 -103.3(11) . . . . ?
In1 N3 C30 C31 80.5(10) . . . . ?
C13 N3 C30 C35 76.9(12) . . . . ?
In1 N3 C30 C35 -99.4(9) . . . . ?
C35 C30 C31 C32 -0.6(15) . . . . ?
N3 C30 C31 C32 179.5(9) . . . . ?
C35 C30 C31 C36 176.3(10) . . . . ?
N3 C30 C31 C36 -3.6(15) . . . . ?
C30 C31 C32 C33 -2.1(16) . . . . ?
C36 C31 C32 C33 -179.1(11) . . . . ?
C31 C32 C33 C34 2.8(17) . . . . ?
C32 C33 C34 C35 -0.9(18) . . . . ?
C33 C34 C35 C30 -1.7(17) . . . . ?
C33 C34 C35 C38 176.6(11) . . . . ?
C31 C30 C35 C34 2.5(15) . . . . ?
N3 C30 C35 C34 -177.7(9) . . . . ?
C31 C30 C35 C38 -175.8(10) . . . . ?
N3 C30 C35 C38 4.0(15) . . . . ?
C30 C31 C36 C37 -120.9(13) . . . . ?
C32 C31 C36 C37 56.0(16) . . . . ?
C34 C35 C38 C39 -38.6(18) . . . . ?
C30 C35 C38 C39 139.6(14) . . . . ?
N2 In1 O1 S1 -66(16) . . . . ?
N3 In1 O1 S1 -131(16) . . . . ?
In1 O1 S1 O3 179(100) . . . . ?
In1 O1 S1 O2 -43(16) . . . . ?
In1 O1 S1 C40 66(16) . . . . ?
O3 S1 C40 F1 -177.5(11) . . . . ?
O1 S1 C40 F1 -58.1(13) . . . . ?
O2 S1 C40 F1 62.8(12) . . . . ?
O3 S1 C40 F3 60.4(13) . . . . ?
O1 S1 C40 F3 179.7(10) . . . . ?
O2 S1 C40 F3 -59.3(12) . . . . ?
O3 S1 C40 F2 -58.2(11) . . . . ?
O1 S1 C40 F2 61.1(11) . . . . ?
O2 S1 C40 F2 -177.9(9) . . . . ?
